data_2229133
loop_
_publ_author_name
'Hu, Wen-Xiang'
'Xu, Gao'
'Wei, Guo-Qiang'

_publ_section_title
;
 (1<i>SR</i>,2<i>RS</i>,3<i>SR</i>,5<i>SR</i>,6<i>RS</i>)-6-[(<i>Z</i>)-1-Acetoxy-2-phenylethenyl]-3-ethoxy-2-phenylbicyclo[3.1.0]hexan-1-yl
 acetate
;
_journal_coeditor_code KP2298
_journal_issue 2
_journal_name_full 'Acta Crystallographica Section E'
_journal_page_first o512
_journal_paper_doi 10.1107/S1600536811001760
_journal_volume 67
_journal_year 2011
_chemical_formula_iupac 'C26 H28 O5'
_chemical_formula_moiety 'C26 H28 O5'
_chemical_formula_sum 'C26 H28 O5'
_chemical_formula_weight 420.48
_chemical_name_systematic
;
(1<i>SR</i>,2<i>RS</i>,3<i>SR</i>,5<i>SR</i>,6<i>RS</i>)-6-[(<i>Z</i>)-
1-Acetoxy-2-phenylethenyl]-3-ethoxy-2-phenylbicyclo[3.1.0]hexan-1-yl acetate
;
_space_group_IT_number 2
_symmetry_cell_setting triclinic
_symmetry_space_group_name_Hall '-P 1'
_symmetry_space_group_name_H-M 'P -1'
_atom_sites_solution_hydrogens geom
_atom_sites_solution_primary direct
_atom_sites_solution_secondary difmap
_audit_creation_method SHELXL-97
_cell_angle_alpha 73.170(6)
_cell_angle_beta 88.967(9)
_cell_angle_gamma 81.761(7)
_cell_formula_units_Z 2
_cell_length_a 5.8585(14)
_cell_length_b 12.368(3)
_cell_length_c 15.852(4)
_cell_measurement_reflns_used 3076
_cell_measurement_temperature 103(2)
_cell_measurement_theta_max 27.49
_cell_measurement_theta_min 3.34
_cell_volume 1087.7(5)
_computing_cell_refinement 'CrystalClear (Rigaku, 2008)'
_computing_data_collection 'CrystalClear (Rigaku, 2008)'
_computing_data_reduction 'CrystalClear (Rigaku, 2008)'
_computing_molecular_graphics 'DIAMOND (Brandenburg, 1999)'
_computing_publication_material 'publCIF (Westrip, 2010)'
_computing_structure_refinement 'SHELXL97 (Sheldrick, 2008)'
_computing_structure_solution 'SHELXS97 (Sheldrick, 2008)'
_diffrn_ambient_temperature 103(2)
_diffrn_detector_area_resol_mean 28.5714
_diffrn_measured_fraction_theta_full 0.978
_diffrn_measured_fraction_theta_max 0.978
_diffrn_measurement_device_type 'Rigaku AFC10/Saturn724+'
_diffrn_measurement_method '\f and \w'
_diffrn_radiation_monochromator graphite
_diffrn_radiation_source 'Rotating Anode'
_diffrn_radiation_type MoK\a
_diffrn_radiation_wavelength 0.71073
_diffrn_reflns_av_R_equivalents 0.0531
_diffrn_reflns_av_sigmaI/netI 0.1130
_diffrn_reflns_limit_h_max 7
_diffrn_reflns_limit_h_min -7
_diffrn_reflns_limit_k_max 16
_diffrn_reflns_limit_k_min -15
_diffrn_reflns_limit_l_max 20
_diffrn_reflns_limit_l_min -20
_diffrn_reflns_number 10211
_diffrn_reflns_theta_full 27.49
_diffrn_reflns_theta_max 27.49
_diffrn_reflns_theta_min 3.35
_diffrn_standards_decay_% 0
_diffrn_standards_interval_count 0
_diffrn_standards_interval_time 0
_diffrn_standards_number 0
_exptl_absorpt_coefficient_mu 0.088
_exptl_absorpt_correction_type none
_exptl_crystal_colour colourless
_exptl_crystal_density_diffrn 1.284
_exptl_crystal_density_method 'not measured'
_exptl_crystal_description platelet
_exptl_crystal_F_000 448
_exptl_crystal_size_max 0.43
_exptl_crystal_size_mid 0.37
_exptl_crystal_size_min 0.10
_refine_diff_density_max 0.578
_refine_diff_density_min -0.322
_refine_ls_extinction_method none
_refine_ls_goodness_of_fit_ref 0.938
_refine_ls_hydrogen_treatment constr
_refine_ls_matrix_type full
_refine_ls_number_parameters 277
_refine_ls_number_reflns 4888
_refine_ls_number_restraints 0
_refine_ls_restrained_S_all 0.938
_refine_ls_R_factor_all 0.0743
_refine_ls_R_factor_gt 0.0482
_refine_ls_shift/su_max 0.000
_refine_ls_shift/su_mean 0.000
_refine_ls_structure_factor_coef Fsqd
_refine_ls_weighting_details 'calc w=1/[\s^2^(Fo^2^)+(0.0012P)^2^+0.0000P] where P=(Fo^2^+2Fc^2^)/3'
_refine_ls_weighting_scheme calc
_refine_ls_wR_factor_gt 0.0728
_refine_ls_wR_factor_ref 0.0756
_reflns_number_gt 2841
_reflns_number_total 4888
_reflns_threshold_expression I>2sigma(I)
_cod_data_source_file kp2298.cif
_cod_data_source_block I
_cod_original_cell_volume 1087.7(4)
_cod_database_code 2229133
_cod_database_fobs_code 2229133

loop_
_symmetry_equiv_pos_as_xyz
'x, y, z'
'-x, -y, -z'

loop_
_atom_site_type_symbol
_atom_site_label
_atom_site_fract_x
_atom_site_fract_y
_atom_site_fract_z
_atom_site_U_iso_or_equiv
_atom_site_adp_type
_atom_site_calc_flag
_atom_site_refinement_flags
_atom_site_occupancy
_atom_site_disorder_assembly
_atom_site_disorder_group
O O1 0.21125(19) 0.60902(10) 0.37934(8) 0.0188(3) Uani d . 1 . .
O O2 0.45865(19) 0.47059(9) 0.15005(8) 0.0165(3) Uani d . 1 . .
O O3 0.1062(2) 0.41550(10) 0.16972(9) 0.0256(3) Uani d . 1 . .
O O4 0.34585(18) 0.21945(9) 0.34813(8) 0.0171(3) Uani d . 1 . .
O O5 0.5217(2) 0.17190(10) 0.48169(8) 0.0232(3) Uani d . 1 . .
C C20 0.4622(3) 0.76441(14) 0.12130(12) 0.0190(4) Uani d . 1 . .
H H20 0.5858 0.7499 0.1629 0.023 Uiso calc R 1 . .
C C19 0.4674(3) 0.84861(14) 0.04176(12) 0.0234(5) Uani d . 1 . .
H H19 0.5936 0.8907 0.0291 0.028 Uiso calc R 1 . .
C C18 0.2871(3) 0.87087(15) -0.01919(13) 0.0273(5) Uani d . 1 . .
H H18 0.2879 0.9290 -0.0736 0.033 Uiso calc R 1 . .
C C17 0.1075(3) 0.80827(15) -0.00027(13) 0.0281(5) Uani d . 1 . .
H H17 -0.0155 0.8225 -0.0421 0.034 Uiso calc R 1 . .
C C16 0.1049(3) 0.72458(14) 0.07945(12) 0.0227(5) Uani d . 1 . .
H H16 -0.0210 0.6823 0.0918 0.027 Uiso calc R 1 . .
C C15 0.2822(3) 0.70114(14) 0.14168(12) 0.0167(4) Uani d . 1 . .
C C2 0.2748(3) 0.60988(13) 0.22886(11) 0.0157(4) Uani d . 1 . .
H H2 0.1132 0.5928 0.2392 0.019 Uiso calc R 1 . .
C C3 0.3613(3) 0.64292(14) 0.30821(12) 0.0172(4) Uani d . 1 . .
H H3 0.3576 0.7276 0.2917 0.021 Uiso calc R 1 . .
C C4 0.6121(3) 0.58431(14) 0.32826(12) 0.0187(4) Uani d . 1 . .
H H4B 0.7208 0.6388 0.3026 0.022 Uiso calc R 1 . .
H H4A 0.6422 0.5548 0.3927 0.022 Uiso calc R 1 . .
C C5 0.6408(3) 0.48698(14) 0.28685(11) 0.0162(4) Uani d . 1 . .
H H5 0.7961 0.4607 0.2668 0.019 Uiso calc R 1 . .
C C1 0.4341(3) 0.50053(14) 0.23016(12) 0.0151(4) Uani d . 1 . .
C C6 0.4684(3) 0.40331(13) 0.31560(11) 0.0159(4) Uani d . 1 . .
H H6 0.3671 0.4142 0.3648 0.019 Uiso calc R 1 . .
C C7 0.5228(3) 0.28429(14) 0.31184(12) 0.0165(4) Uani d . 1 . .
C C8 0.7029(3) 0.23893(14) 0.27441(11) 0.0170(4) Uani d . 1 . .
H H8 0.8082 0.2900 0.2483 0.020 Uiso calc R 1 . .
C C21 0.7645(3) 0.12233(14) 0.26717(11) 0.0170(4) Uani d . 1 . .
C C22 0.6235(3) 0.03660(14) 0.29030(12) 0.0223(5) Uani d . 1 . .
H H22 0.4741 0.0525 0.3120 0.027 Uiso calc R 1 . .
C C23 0.6990(3) -0.07128(15) 0.28197(13) 0.0267(5) Uani d . 1 . .
H H23 0.6016 -0.1287 0.2987 0.032 Uiso calc R 1 . .
C C24 0.9144(3) -0.09582(16) 0.24957(13) 0.0270(5) Uani d . 1 . .
H H24 0.9652 -0.1698 0.2438 0.032 Uiso calc R 1 . .
C C25 1.0556(3) -0.01220(15) 0.22559(13) 0.0260(5) Uani d . 1 . .
H H25 1.2032 -0.0282 0.2025 0.031 Uiso calc R 1 . .
C C26 0.9818(3) 0.09516(15) 0.23522(12) 0.0213(4) Uani d . 1 . .
H H26 1.0818 0.1515 0.2197 0.026 Uiso calc R 1 . .
C C11 0.2788(3) 0.42436(14) 0.12820(13) 0.0197(4) Uani d . 1 . .
C C12 0.3253(3) 0.38905(16) 0.04671(13) 0.0330(5) Uani d . 1 . .
H H12A 0.2224 0.3345 0.0432 0.050 Uiso calc R 1 . .
H H12B 0.4861 0.3531 0.0482 0.050 Uiso calc R 1 . .
H H12C 0.2980 0.4563 -0.0050 0.050 Uiso calc R 1 . .
C C13 0.2398(3) 0.66215(15) 0.44723(12) 0.0233(5) Uani d . 1 . .
H H13B 0.2472 0.7445 0.4205 0.028 Uiso calc R 1 . .
H H13A 0.3856 0.6268 0.4809 0.028 Uiso calc R 1 . .
C C14 0.0379(3) 0.64685(15) 0.50811(12) 0.0252(5) Uani d . 1 . .
H H14B -0.1054 0.6839 0.4747 0.038 Uiso calc R 1 . .
H H14C 0.0576 0.6815 0.5553 0.038 Uiso calc R 1 . .
H H14A 0.0306 0.5652 0.5338 0.038 Uiso calc R 1 . .
C C9 0.3658(3) 0.16383(15) 0.43626(13) 0.0232(3) Uani d . 1 . .
C C10 0.1810(3) 0.09224(14) 0.46514(12) 0.0238(5) Uani d . 1 . .
H H10A 0.2242 0.0190 0.4527 0.036 Uiso calc R 1 . .
H H10B 0.0368 0.1314 0.4332 0.036 Uiso calc R 1 . .
H H10C 0.1596 0.0789 0.5286 0.036 Uiso calc R 1 . .

loop_
_atom_site_aniso_label
_atom_site_aniso_U_11
_atom_site_aniso_U_22
_atom_site_aniso_U_33
_atom_site_aniso_U_12
_atom_site_aniso_U_13
_atom_site_aniso_U_23
O1 0.0232(7) 0.0222(7) 0.0138(7) -0.0053(5) 0.0043(6) -0.0089(5)
O2 0.0212(7) 0.0178(7) 0.0129(7) -0.0046(5) 0.0043(5) -0.0074(5)
O3 0.0225(8) 0.0344(8) 0.0250(9) -0.0116(6) 0.0070(6) -0.0136(6)
O4 0.0179(7) 0.0180(7) 0.0145(7) -0.0047(5) 0.0036(5) -0.0027(5)
O5 0.0286(7) 0.0221(6) 0.0192(7) -0.0072(5) 0.0001(5) -0.0048(5)
C20 0.0194(11) 0.0189(10) 0.0188(11) -0.0030(8) 0.0000(8) -0.0055(8)
C19 0.0256(11) 0.0197(10) 0.0247(12) -0.0077(8) 0.0051(9) -0.0042(8)
C18 0.0338(12) 0.0198(10) 0.0227(12) -0.0022(9) 0.0013(10) 0.0015(8)
C17 0.0280(12) 0.0317(12) 0.0213(13) -0.0041(10) -0.0042(9) -0.0022(9)
C16 0.0177(10) 0.0239(10) 0.0252(12) -0.0052(8) -0.0006(9) -0.0041(9)
C15 0.0208(10) 0.0139(9) 0.0169(11) -0.0004(8) 0.0028(8) -0.0079(8)
C2 0.0177(10) 0.0164(9) 0.0154(11) -0.0055(8) 0.0046(8) -0.0074(8)
C3 0.0213(11) 0.0168(9) 0.0155(11) -0.0062(8) 0.0031(8) -0.0062(8)
C4 0.0177(10) 0.0176(10) 0.0215(11) -0.0019(8) 0.0002(8) -0.0069(8)
C5 0.0138(10) 0.0177(10) 0.0184(11) -0.0030(8) 0.0032(8) -0.0073(8)
C1 0.0195(10) 0.0160(9) 0.0113(10) -0.0027(8) 0.0037(8) -0.0064(7)
C6 0.0199(10) 0.0165(9) 0.0120(10) -0.0038(8) 0.0056(8) -0.0048(7)
C7 0.0172(10) 0.0178(10) 0.0135(10) -0.0050(8) 0.0002(8) -0.0019(8)
C8 0.0166(10) 0.0173(9) 0.0170(11) -0.0050(8) 0.0017(8) -0.0035(8)
C21 0.0186(10) 0.0169(10) 0.0147(11) -0.0017(8) -0.0016(8) -0.0040(8)
C22 0.0187(11) 0.0208(10) 0.0288(13) -0.0017(8) 0.0017(9) -0.0099(9)
C23 0.0288(12) 0.0196(10) 0.0340(13) -0.0059(9) 0.0003(10) -0.0104(9)
C24 0.0286(12) 0.0195(10) 0.0351(14) 0.0035(9) -0.0056(10) -0.0143(9)
C25 0.0194(11) 0.0274(11) 0.0326(13) 0.0034(9) -0.0017(9) -0.0139(9)
C26 0.0209(11) 0.0208(10) 0.0223(12) -0.0031(8) 0.0003(9) -0.0065(8)
C11 0.0254(12) 0.0168(10) 0.0185(11) -0.0076(8) 0.0024(9) -0.0056(8)
C12 0.0468(14) 0.0389(13) 0.0250(13) -0.0217(11) 0.0146(10) -0.0207(10)
C13 0.0324(12) 0.0245(11) 0.0157(11) -0.0038(9) 0.0010(9) -0.0104(8)
C14 0.0306(12) 0.0274(11) 0.0188(12) 0.0013(9) 0.0018(9) -0.0114(9)
C9 0.0286(7) 0.0221(6) 0.0192(7) -0.0072(5) 0.0001(5) -0.0048(5)
C10 0.0272(11) 0.0192(10) 0.0232(12) -0.0074(8) 0.0055(9) -0.0014(8)

loop_
_atom_type_symbol
_atom_type_description
_atom_type_scat_dispersion_real
_atom_type_scat_dispersion_imag
_atom_type_scat_source
C C 0.0033 0.0016 'International Tables Vol C Tables 4.2.6.8 and 6.1.1.4'
H H 0.0000 0.0000 'International Tables Vol C Tables 4.2.6.8 and 6.1.1.4'
O O 0.0106 0.0060 'International Tables Vol C Tables 4.2.6.8 and 6.1.1.4'

loop_
_geom_angle_atom_site_label_1
_geom_angle_atom_site_label_2
_geom_angle_atom_site_label_3
_geom_angle_site_symmetry_1
_geom_angle_site_symmetry_3
_geom_angle
_geom_angle_publ_flag
C3 O1 C13 . . 112.11(13) ?
C11 O2 C1 . . 114.87(14) ?
C9 O4 C7 . . 116.41(12) ?
C15 C20 C19 . . 121.78(16) ?
C15 C20 H20 . . 119.1 ?
C19 C20 H20 . . 119.1 ?
C20 C19 C18 . . 119.51(18) ?
C20 C19 H19 . . 120.2 ?
C18 C19 H19 . . 120.2 ?
C17 C18 C19 . . 119.49(18) ?
C17 C18 H18 . . 120.3 ?
C19 C18 H18 . . 120.3 ?
C18 C17 C16 . . 120.24(17) ?
C18 C17 H17 . . 119.9 ?
C16 C17 H17 . . 119.9 ?
C17 C16 C15 . . 121.40(18) ?
C17 C16 H16 . . 119.3 ?
C15 C16 H16 . . 119.3 ?
C20 C15 C16 . . 117.56(17) ?
C20 C15 C2 . . 121.91(15) ?
C16 C15 C2 . . 120.53(16) ?
C15 C2 C1 . . 111.54(15) ?
C15 C2 C3 . . 113.55(14) ?
C1 C2 C3 . . 103.93(12) ?
C15 C2 H2 . . 109.2 ?
C1 C2 H2 . . 109.2 ?
C3 C2 H2 . . 109.2 ?
O1 C3 C4 . . 113.68(14) ?
O1 C3 C2 . . 108.36(13) ?
C4 C3 C2 . . 106.92(14) ?
O1 C3 H3 . . 109.3 ?
C4 C3 H3 . . 109.3 ?
C2 C3 H3 . . 109.3 ?
C5 C4 C3 . . 106.17(13) ?
C5 C4 H4B . . 110.5 ?
C3 C4 H4B . . 110.5 ?
C5 C4 H4A . . 110.5 ?
C3 C4 H4A . . 110.5 ?
H4B C4 H4A . . 108.7 ?
C1 C5 C4 . . 107.90(14) ?
C1 C5 C6 . . 60.96(10) ?
C4 C5 C6 . . 115.09(16) ?
C1 C5 H5 . . 119.6 ?
C4 C5 H5 . . 119.6 ?
C6 C5 H5 . . 119.6 ?
O2 C1 C5 . . 119.36(14) ?
O2 C1 C6 . . 117.08(14) ?
C5 C1 C6 . . 60.72(10) ?
O2 C1 C2 . . 117.65(13) ?
C5 C1 C2 . . 110.21(14) ?
C6 C1 C2 . . 119.07(15) ?
C7 C6 C5 . . 121.31(16) ?
C7 C6 C1 . . 119.45(15) ?
C5 C6 C1 . . 58.32(11) ?
C7 C6 H6 . . 115.3 ?
C5 C6 H6 . . 115.3 ?
C1 C6 H6 . . 115.3 ?
C8 C7 O4 . . 120.48(15) ?
C8 C7 C6 . . 127.71(17) ?
O4 C7 C6 . . 111.64(15) ?
C7 C8 C21 . . 130.31(17) ?
C7 C8 H8 . . 114.8 ?
C21 C8 H8 . . 114.8 ?
C26 C21 C22 . . 117.45(16) ?
C26 C21 C8 . . 117.21(16) ?
C22 C21 C8 . . 125.33(17) ?
C23 C22 C21 . . 120.89(18) ?
C23 C22 H22 . . 119.6 ?
C21 C22 H22 . . 119.6 ?
C24 C23 C22 . . 120.54(18) ?
C24 C23 H23 . . 119.7 ?
C22 C23 H23 . . 119.7 ?
C25 C24 C23 . . 119.54(17) ?
C25 C24 H24 . . 120.2 ?
C23 C24 H24 . . 120.2 ?
C24 C25 C26 . . 119.97(19) ?
C24 C25 H25 . . 120.0 ?
C26 C25 H25 . . 120.0 ?
C25 C26 C21 . . 121.60(17) ?
C25 C26 H26 . . 119.2 ?
C21 C26 H26 . . 119.2 ?
O3 C11 O2 . . 123.27(17) ?
O3 C11 C12 . . 125.48(17) ?
O2 C11 C12 . . 111.24(16) ?
C11 C12 H12A . . 109.5 ?
C11 C12 H12B . . 109.5 ?
H12A C12 H12B . . 109.5 ?
C11 C12 H12C . . 109.5 ?
H12A C12 H12C . . 109.5 ?
H12B C12 H12C . . 109.5 ?
O1 C13 C14 . . 108.95(14) ?
O1 C13 H13B . . 109.9 ?
C14 C13 H13B . . 109.9 ?
O1 C13 H13A . . 109.9 ?
C14 C13 H13A . . 109.9 ?
H13B C13 H13A . . 108.3 ?
C13 C14 H14B . . 109.5 ?
C13 C14 H14C . . 109.5 ?
H14B C14 H14C . . 109.5 ?
C13 C14 H14A . . 109.5 ?
H14B C14 H14A . . 109.5 ?
H14C C14 H14A . . 109.5 ?
O5 C9 O4 . . 122.20(18) ?
O5 C9 C10 . . 126.33(18) ?
O4 C9 C10 . . 111.43(14) ?
C9 C10 H10A . . 109.5 ?
C9 C10 H10B . . 109.5 ?
H10A C10 H10B . . 109.5 ?
C9 C10 H10C . . 109.5 ?
H10A C10 H10C . . 109.5 ?
H10B C10 H10C . . 109.5 ?

loop_
_geom_bond_atom_site_label_1
_geom_bond_atom_site_label_2
_geom_bond_site_symmetry_2
_geom_bond_distance
_geom_bond_publ_flag
O1 C3 . 1.420(2) ?
O1 C13 . 1.4372(19) ?
O2 C11 . 1.363(2) ?
O2 C1 . 1.4215(19) ?
O3 C11 . 1.198(2) ?
O4 C9 . 1.366(2) ?
O4 C7 . 1.414(2) ?
O5 C9 . 1.2057(18) ?
C20 C15 . 1.381(2) ?
C20 C19 . 1.387(2) ?
C20 H20 . 0.9500 ?
C19 C18 . 1.387(2) ?
C19 H19 . 0.9500 ?
C18 C17 . 1.373(2) ?
C18 H18 . 0.9500 ?
C17 C16 . 1.384(2) ?
C17 H17 . 0.9500 ?
C16 C15 . 1.386(2) ?
C16 H16 . 0.9500 ?
C15 C2 . 1.515(2) ?
C2 C1 . 1.524(2) ?
C2 C3 . 1.545(2) ?
C2 H2 . 1.0000 ?
C3 C4 . 1.538(2) ?
C3 H3 . 1.0000 ?
C4 C5 . 1.518(2) ?
C4 H4B . 0.9900 ?
C4 H4A . 0.9900 ?
C5 C1 . 1.482(2) ?
C5 C6 . 1.519(2) ?
C5 H5 . 1.0000 ?
C1 C6 . 1.523(2) ?
C6 C7 . 1.479(2) ?
C6 H6 . 1.0000 ?
C7 C8 . 1.334(2) ?
C8 C21 . 1.473(2) ?
C8 H8 . 0.9500 ?
C21 C26 . 1.394(2) ?
C21 C22 . 1.398(2) ?
C22 C23 . 1.387(2) ?
C22 H22 . 0.9500 ?
C23 C24 . 1.381(3) ?
C23 H23 . 0.9500 ?
C24 C25 . 1.380(2) ?
C24 H24 . 0.9500 ?
C25 C26 . 1.387(2) ?
C25 H25 . 0.9500 ?
C26 H26 . 0.9500 ?
C11 C12 . 1.488(2) ?
C12 H12A . 0.9800 ?
C12 H12B . 0.9800 ?
C12 H12C . 0.9800 ?
C13 C14 . 1.511(3) ?
C13 H13B . 0.9900 ?
C13 H13A . 0.9900 ?
C14 H14B . 0.9800 ?
C14 H14C . 0.9800 ?
C14 H14A . 0.9800 ?
C9 C10 . 1.479(2) ?
C10 H10A . 0.9800 ?
C10 H10B . 0.9800 ?
C10 H10C . 0.9800 ?

loop_
_geom_torsion_atom_site_label_1
_geom_torsion_atom_site_label_2
_geom_torsion_atom_site_label_3
_geom_torsion_atom_site_label_4
_geom_torsion_site_symmetry_1
_geom_torsion_site_symmetry_2
_geom_torsion_site_symmetry_3
_geom_torsion_site_symmetry_4
_geom_torsion
_geom_torsion_publ_flag
C15 C20 C19 C18 . . . . 0.3(3) ?
C20 C19 C18 C17 . . . . -0.8(3) ?
C19 C18 C17 C16 . . . . 0.8(3) ?
C18 C17 C16 C15 . . . . -0.4(3) ?
C19 C20 C15 C16 . . . . 0.0(3) ?
C19 C20 C15 C2 . . . . -179.41(17) ?
C17 C16 C15 C20 . . . . 0.0(3) ?
C17 C16 C15 C2 . . . . 179.45(17) ?
C20 C15 C2 C1 . . . . -77.7(2) ?
C16 C15 C2 C1 . . . . 102.84(19) ?
C20 C15 C2 C3 . . . . 39.3(2) ?
C16 C15 C2 C3 . . . . -140.13(17) ?
C13 O1 C3 C4 . . . . 76.72(17) ?
C13 O1 C3 C2 . . . . -164.57(12) ?
C15 C2 C3 O1 . . . . 137.72(15) ?
C1 C2 C3 O1 . . . . -100.89(15) ?
C15 C2 C3 C4 . . . . -99.37(17) ?
C1 C2 C3 C4 . . . . 22.01(18) ?
O1 C3 C4 C5 . . . . 99.09(17) ?
C2 C3 C4 C5 . . . . -20.44(18) ?
C3 C4 C5 C1 . . . . 10.56(19) ?
C3 C4 C5 C6 . . . . -55.11(19) ?
C11 O2 C1 C5 . . . . 144.83(15) ?
C11 O2 C1 C6 . . . . 74.86(18) ?
C11 O2 C1 C2 . . . . -77.26(18) ?
C4 C5 C1 O2 . . . . 144.23(15) ?
C6 C5 C1 O2 . . . . -106.47(17) ?
C4 C5 C1 C6 . . . . -109.30(17) ?
C4 C5 C1 C2 . . . . 3.5(2) ?
C6 C5 C1 C2 . . . . 112.78(17) ?
C15 C2 C1 O2 . . . . -34.6(2) ?
C3 C2 C1 O2 . . . . -157.36(14) ?
C15 C2 C1 C5 . . . . 106.86(16) ?
C3 C2 C1 C5 . . . . -15.86(19) ?
C15 C2 C1 C6 . . . . 173.81(14) ?
C3 C2 C1 C6 . . . . 51.09(19) ?
C1 C5 C6 C7 . . . . 107.50(18) ?
C4 C5 C6 C7 . . . . -155.14(15) ?
C4 C5 C6 C1 . . . . 97.36(16) ?
O2 C1 C6 C7 . . . . -0.5(2) ?
C5 C1 C6 C7 . . . . -110.66(18) ?
C2 C1 C6 C7 . . . . 151.20(15) ?
O2 C1 C6 C5 . . . . 110.16(16) ?
C2 C1 C6 C5 . . . . -98.13(17) ?
C9 O4 C7 C8 . . . . 94.3(2) ?
C9 O4 C7 C6 . . . . -90.12(17) ?
C5 C6 C7 C8 . . . . -9.5(3) ?
C1 C6 C7 C8 . . . . 59.3(2) ?
C5 C6 C7 O4 . . . . 175.32(14) ?
C1 C6 C7 O4 . . . . -115.93(17) ?
O4 C7 C8 C21 . . . . -4.1(3) ?
C6 C7 C8 C21 . . . . -178.87(15) ?
C7 C8 C21 C26 . . . . -170.96(17) ?
C7 C8 C21 C22 . . . . 8.6(3) ?
C26 C21 C22 C23 . . . . 0.3(3) ?
C8 C21 C22 C23 . . . . -179.20(16) ?
C21 C22 C23 C24 . . . . -0.8(3) ?
C22 C23 C24 C25 . . . . 0.2(3) ?
C23 C24 C25 C26 . . . . 0.9(3) ?
C24 C25 C26 C21 . . . . -1.3(3) ?
C22 C21 C26 C25 . . . . 0.7(3) ?
C8 C21 C26 C25 . . . . -179.71(16) ?
C1 O2 C11 O3 . . . . 4.4(2) ?
C1 O2 C11 C12 . . . . -176.47(14) ?
C3 O1 C13 C14 . . . . 165.68(14) ?
C7 O4 C9 O5 . . . . 2.2(3) ?
C7 O4 C9 C10 . . . . -175.71(14) ?
